data_1565694
loop_
_publ_author_name
'Yang, Li-li'
'Zhou, Jian'
'Zou, Hua-Hong'
'Hu, Feilong'
'Zhao, Jun-Wei'

_publ_section_title
;
 A series of new polynuclear lanthanide(III) clusters prepared in alkylol
 amine
;
_journal_name_full 'Inorganica Chimica Acta'
_journal_page_first 119201
_journal_paper_doi 10.1016/j.ica.2019.119201
_journal_volume 499
_journal_year 2020
_chemical_formula_moiety 'C16 H45 Cl Eu2 N8 O4, 2(Cl)'
_chemical_formula_sum 'C16 H45 Cl3 Eu2 N8 O4'
_chemical_formula_weight 823.86
_space_group_crystal_system triclinic
_space_group_IT_number 2
_space_group_name_Hall '-P 1'
_space_group_name_H-M_alt 'P -1'
_atom_sites_solution_hydrogens mixed
_atom_sites_solution_primary iterative
_cell_angle_alpha 77.34(3)
_cell_angle_beta 72.255(19)
_cell_angle_gamma 74.236(14)
_cell_formula_units_Z 2
_cell_length_a 9.827(6)
_cell_length_b 11.230(6)
_cell_length_c 14.052(9)
_cell_measurement_reflns_used 9947
_cell_measurement_temperature 293(2)
_cell_measurement_theta_max 27.842
_cell_measurement_theta_min 2.589
_cell_volume 1405.6(15)
_computing_cell_refinement 'SAINT v8.37A (Bruker, 2015)'
_computing_data_reduction 'SAINT v8.37A (Bruker, 2015)'
_computing_molecular_graphics 'Olex2 (Dolomanov et al., 2009)'
_computing_publication_material 'Olex2 (Dolomanov et al., 2009)'
_computing_structure_refinement 'XL (Sheldrick, 2008)'
_computing_structure_solution 'olex2.solve (Bourhis et al., 2015)'
_diffrn_ambient_temperature 293.15
_diffrn_measured_fraction_theta_full 0.995
_diffrn_measured_fraction_theta_max 0.992
_diffrn_measurement_device_type 'Bruker APEX-II CCD'
_diffrn_measurement_method '\f and \w scans'
_diffrn_radiation_type MoK\a
_diffrn_radiation_wavelength 0.71073
_diffrn_reflns_av_R_equivalents 0.0683
_diffrn_reflns_av_unetI/netI 0.0549
_diffrn_reflns_Laue_measured_fraction_full 0.995
_diffrn_reflns_Laue_measured_fraction_max 0.992
_diffrn_reflns_limit_h_max 11
_diffrn_reflns_limit_h_min -12
_diffrn_reflns_limit_k_max 14
_diffrn_reflns_limit_k_min -14
_diffrn_reflns_limit_l_max 18
_diffrn_reflns_limit_l_min -18
_diffrn_reflns_number 31427
_diffrn_reflns_point_group_measured_fraction_full 0.995
_diffrn_reflns_point_group_measured_fraction_max 0.992
_diffrn_reflns_theta_full 25.242
_diffrn_reflns_theta_max 27.991
_diffrn_reflns_theta_min 3.023
_diffrn_standards_number 0
_exptl_absorpt_coefficient_mu 4.743
_exptl_absorpt_correction_T_max 0.7456
_exptl_absorpt_correction_T_min 0.6271
_exptl_absorpt_correction_type multi-scan
_exptl_absorpt_process_details
'SADABS-2016/2 (Bruker,2016/2) was used for absorption correction. wR2(int) was 0.1077 before and 0.0667 after correction. The Ratio of minimum to maximum transmission is 0.8411. The \l/2 correction factor is Not present.'
_exptl_crystal_colour colourless
_exptl_crystal_colour_primary colourless
_exptl_crystal_density_diffrn 1.947
_exptl_crystal_description block
_exptl_crystal_F_000 812
_exptl_crystal_size_max 0.147
_exptl_crystal_size_mid 0.056
_exptl_crystal_size_min 0.024
_refine_diff_density_max 2.567
_refine_diff_density_min -0.971
_refine_diff_density_rms 0.193
_refine_ls_extinction_coef .
_refine_ls_extinction_method none
_refine_ls_goodness_of_fit_ref 0.998
_refine_ls_hydrogen_treatment mixed
_refine_ls_matrix_type full
_refine_ls_number_parameters 301
_refine_ls_number_reflns 6710
_refine_ls_number_restraints 3
_refine_ls_restrained_S_all 0.998
_refine_ls_R_factor_all 0.0656
_refine_ls_R_factor_gt 0.0377
_refine_ls_shift/su_max 0.001
_refine_ls_shift/su_mean 0.000
_refine_ls_structure_factor_coef Fsqd
_refine_ls_weighting_details 'w=1/[\s^2^(Fo^2^)+(0.0310P)^2^+8.7939P] where P=(Fo^2^+2Fc^2^)/3'
_refine_ls_weighting_scheme calc
_refine_ls_wR_factor_gt 0.0778
_refine_ls_wR_factor_ref 0.0903
_reflns_Friedel_coverage 0.000
_reflns_Friedel_fraction_full .
_reflns_Friedel_fraction_max .
_reflns_number_gt 4964
_reflns_number_total 6710
_reflns_threshold_expression 'I > 2\s(I)'
_cod_data_source_file ICA-2020-499-119201.cif
_cod_data_source_block 1b
_cod_original_cell_volume 1405.7(14)
_cod_database_code 1565694
_shelx_space_group_comment
;
The symmetry employed for this shelxl refinement is uniquely defined
by the following loop, which should always be used as a source of
symmetry information in preference to the above space-group names.
They are only intended as comments.
;
_shelx_estimated_absorpt_t_max 0.895
_shelx_estimated_absorpt_t_min 0.543
_olex2_refinement_description
;
1. Fixed Uiso
 At 1.2 times of:
  All C(H,H) groups, All N(H) groups, All N(H,H) groups
 At 1.5 times of:
  All O(H) groups
2. Restrained distances
 O4-H4
 0.85 with sigma of 0.01
 C13-H4
 1.934505 with sigma of 0.02
 Eu1-H4
 3.282974 with sigma of 0.02
3.a Ternary CH refined with riding coordinates:
 N1(H1), N3(H3), N5(H5), N7(H7)
3.b Secondary CH2 refined with riding coordinates:
 C1(H1A,H1B), C2(H2A,H2B), C3(H3A,H3B), C4(H4A,H4B), C5(H5A,H5B), C6(H6A,H6B),
 C7(H7A,H7B), C8(H8A,H8B), C9(H9A,H9B), C10(H10A,H10B), C11(H11A,H11B),
 C12(H12A,H12B), C13(H13A,H13B), C14(H14A,H14B), C15(H15A,H15B), C16(H16A,H16B),
  N2(H2C,H2D), N4(H4C,H4D), N6(H6C,H6D), N8(H8C,H8D)
;

loop_
_space_group_symop_operation_xyz
'x, y, z'
'-x, -y, -z'

loop_
_atom_site_label
_atom_site_type_symbol
_atom_site_fract_x
_atom_site_fract_y
_atom_site_fract_z
_atom_site_U_iso_or_equiv
_atom_site_adp_type
_atom_site_occupancy
_atom_site_site_symmetry_order
_atom_site_calc_flag
_atom_site_refinement_flags_posn
_atom_site_refinement_flags_adp
_atom_site_refinement_flags_occupancy
_atom_site_disorder_assembly
_atom_site_disorder_group
Eu1 Eu 0.74930(3) 0.31518(2) 0.17973(2) 0.01850(8) Uani 1 1 d D . . . .
Eu2 Eu 0.60711(3) 0.56390(2) 0.36442(2) 0.01636(8) Uani 1 1 d . . . . .
Cl1 Cl 0.7248(2) 0.50837(16) 0.02031(13) 0.0389(4) Uani 1 1 d . . . . .
Cl2 Cl 0.4288(3) 0.02003(19) 0.36395(17) 0.0586(6) Uani 1 1 d . . . . .
Cl3 Cl 1.0402(2) 0.15315(18) -0.16001(15) 0.0483(5) Uani 1 1 d . . . . .
O1 O 0.8199(4) 0.4304(4) 0.2632(3) 0.0223(9) Uani 1 1 d . . . . .
O2 O 0.5415(4) 0.4411(4) 0.2796(3) 0.0223(9) Uani 1 1 d . . . . .
O3 O 0.3725(4) 0.5736(4) 0.4888(3) 0.0222(9) Uani 1 1 d . . . . .
O4 O 1.0072(6) 0.3045(5) 0.0500(4) 0.0517(14) Uani 1 1 d D . . . .
H4 H 1.051(3) 0.363(2) 0.015(4) 0.078 Uiso 1 1 d DR . . . .
C1 C 0.9539(7) 0.4687(7) 0.2321(6) 0.042(2) Uani 1 1 d . . . . .
H1A H 0.953517 0.532965 0.173325 0.051 Uiso 1 1 calc R . . . .
H1B H 1.033100 0.398146 0.212339 0.051 Uiso 1 1 calc R . . . .
C2 C 0.9807(7) 0.5179(7) 0.3118(6) 0.0367(16) Uani 1 1 d . . . . .
H2A H 1.005166 0.448872 0.363327 0.044 Uiso 1 1 calc R . . . .
H2B H 1.064167 0.556684 0.283129 0.044 Uiso 1 1 calc R . . . .
C3 C 0.8582(9) 0.6393(9) 0.4500(6) 0.053(2) Uani 1 1 d . . . . .
H3A H 0.949570 0.663157 0.441054 0.064 Uiso 1 1 calc R . . . .
H3B H 0.853673 0.566316 0.501680 0.064 Uiso 1 1 calc R . . . .
C4 C 0.7362(8) 0.7417(7) 0.4841(6) 0.0416(18) Uani 1 1 d . . . . .
H4A H 0.754194 0.819356 0.441550 0.050 Uiso 1 1 calc R . . . .
H4B H 0.731541 0.748798 0.552631 0.050 Uiso 1 1 calc R . . . .
C5 C 0.4034(7) 0.4548(6) 0.2639(6) 0.0350(16) Uani 1 1 d . . . . .
H5A H 0.384224 0.530265 0.216486 0.042 Uiso 1 1 calc R . . . .
H5B H 0.329497 0.465302 0.327338 0.042 Uiso 1 1 calc R . . . .
C6 C 0.3890(8) 0.3485(8) 0.2250(6) 0.048(2) Uani 1 1 d . . . . .
H6A H 0.378492 0.279099 0.279640 0.057 Uiso 1 1 calc R . . . .
H6B H 0.300877 0.372452 0.201518 0.057 Uiso 1 1 calc R . . . .
C7 C 0.5147(9) 0.2035(8) 0.1016(7) 0.052(2) Uani 1 1 d . . . . .
H7A H 0.435338 0.224408 0.069230 0.062 Uiso 1 1 calc R . . . .
H7B H 0.498357 0.134131 0.155476 0.062 Uiso 1 1 calc R . . . .
C8 C 0.6531(8) 0.1647(8) 0.0278(6) 0.046(2) Uani 1 1 d . . . . .
H8A H 0.653636 0.086786 0.008468 0.055 Uiso 1 1 calc R . . . .
H8B H 0.659469 0.227315 -0.032178 0.055 Uiso 1 1 calc R . . . .
C9 C 0.2624(6) 0.6828(6) 0.4864(5) 0.0270(14) Uani 1 1 d . . . . .
H9A H 0.280128 0.743105 0.518649 0.032 Uiso 1 1 calc R . . . .
H9B H 0.168403 0.663491 0.523986 0.032 Uiso 1 1 calc R . . . .
C10 C 0.2582(7) 0.7386(6) 0.3798(5) 0.0278(14) Uani 1 1 d . . . . .
H10A H 0.226497 0.684160 0.350033 0.033 Uiso 1 1 calc R . . . .
H10B H 0.189798 0.819242 0.378765 0.033 Uiso 1 1 calc R . . . .
C11 C 0.4206(8) 0.7935(7) 0.2143(5) 0.0383(17) Uani 1 1 d . . . . .
H11A H 0.347671 0.869309 0.203340 0.046 Uiso 1 1 calc R . . . .
H11B H 0.406051 0.729038 0.184833 0.046 Uiso 1 1 calc R . . . .
C12 C 0.5717(8) 0.8171(7) 0.1660(5) 0.0385(17) Uani 1 1 d . . . . .
H12A H 0.586084 0.839408 0.093443 0.046 Uiso 1 1 calc R . . . .
H12B H 0.583117 0.886210 0.191742 0.046 Uiso 1 1 calc R . . . .
C13 C 1.1228(8) 0.1935(7) 0.0679(6) 0.0442(19) Uani 1 1 d D . . . .
H13A H 1.217780 0.214813 0.039291 0.053 Uiso 1 1 calc R . . . .
H13B H 1.120064 0.127844 0.034209 0.053 Uiso 1 1 calc R . . . .
C14 C 1.1035(8) 0.1468(7) 0.1779(6) 0.0422(18) Uani 1 1 d . . . . .
H14A H 1.175287 0.069713 0.187634 0.051 Uiso 1 1 calc R . . . .
H14B H 1.118164 0.208080 0.210794 0.051 Uiso 1 1 calc R . . . .
C15 C 0.9173(9) 0.0883(7) 0.3308(6) 0.046(2) Uani 1 1 d . . . . .
H15A H 0.914028 0.156831 0.363740 0.055 Uiso 1 1 calc R . . . .
H15B H 0.990670 0.017025 0.349694 0.055 Uiso 1 1 calc R . . . .
C16 C 0.7719(10) 0.0552(7) 0.3632(6) 0.055(2) Uani 1 1 d . . . . .
H16A H 0.778553 -0.020651 0.338254 0.066 Uiso 1 1 calc R . . . .
H16B H 0.739097 0.040765 0.436426 0.066 Uiso 1 1 calc R . . . .
N1 N 0.8570(6) 0.6077(6) 0.3580(4) 0.0338(13) Uani 1 1 d . . . . .
H1 H 0.862548 0.685298 0.310174 0.041 Uiso 1 1 calc R . . . .
N2 N 0.5952(6) 0.7246(5) 0.4817(4) 0.0331(13) Uani 1 1 d . . . . .
H2C H 0.543063 0.798685 0.461010 0.040 Uiso 1 1 calc R . . . .
H2D H 0.547260 0.698995 0.544427 0.040 Uiso 1 1 calc R . . . .
N3 N 0.5121(6) 0.3084(5) 0.1440(4) 0.0319(12) Uani 1 1 d . . . . .
H3 H 0.502241 0.377854 0.088695 0.038 Uiso 1 1 calc R . . . .
N4 N 0.7799(6) 0.1476(5) 0.0645(4) 0.0335(13) Uani 1 1 d . . . . .
H4C H 0.857665 0.152730 0.012069 0.040 Uiso 1 1 calc R . . . .
H4D H 0.796332 0.071433 0.099788 0.040 Uiso 1 1 calc R . . . .
N5 N 0.4058(5) 0.7535(5) 0.3224(4) 0.0241(11) Uani 1 1 d . . . . .
H5 H 0.420931 0.823176 0.346600 0.029 Uiso 1 1 calc R . . . .
N6 N 0.6806(6) 0.7044(5) 0.1883(4) 0.0284(12) Uani 1 1 d . . . . .
H6C H 0.761988 0.727498 0.184748 0.034 Uiso 1 1 calc R . . . .
H6D H 0.702031 0.657513 0.139956 0.034 Uiso 1 1 calc R . . . .
N7 N 0.9547(6) 0.1244(5) 0.2228(4) 0.0293(12) Uani 1 1 d . . . . .
H7 H 0.949169 0.054928 0.193383 0.035 Uiso 1 1 calc R . . . .
N8 N 0.6700(5) 0.1569(4) 0.3234(4) 0.0230(11) Uani 1 1 d . . . . .
H8C H 0.615235 0.198038 0.374398 0.028 Uiso 1 1 calc R . . . .
H8D H 0.610616 0.122895 0.306116 0.028 Uiso 1 1 calc R . . . .

loop_
_atom_site_aniso_label
_atom_site_aniso_U_11
_atom_site_aniso_U_22
_atom_site_aniso_U_33
_atom_site_aniso_U_23
_atom_site_aniso_U_13
_atom_site_aniso_U_12
Eu1 0.01894(15) 0.01736(15) 0.01886(16) -0.00539(11) -0.00190(11) -0.00472(11)
Eu2 0.01656(15) 0.01515(14) 0.01630(15) -0.00306(11) -0.00241(11) -0.00332(11)
Cl1 0.0494(10) 0.0329(9) 0.0318(9) 0.0056(7) -0.0090(8) -0.0152(8)
Cl2 0.0748(15) 0.0422(11) 0.0579(13) -0.0190(10) 0.0037(11) -0.0260(10)
Cl3 0.0537(12) 0.0434(10) 0.0487(11) -0.0180(9) -0.0001(9) -0.0185(9)
O1 0.0167(19) 0.024(2) 0.030(2) -0.0109(18) -0.0054(17) -0.0060(16)
O2 0.017(2) 0.025(2) 0.028(2) -0.0115(18) -0.0052(17) -0.0037(16)
O3 0.021(2) 0.019(2) 0.019(2) -0.0012(16) -0.0026(16) 0.0018(16)
O4 0.044(3) 0.055(3) 0.051(4) -0.008(3) 0.001(3) -0.016(3)
C1 0.025(3) 0.049(4) 0.057(5) -0.035(4) 0.010(3) -0.015(3)
C2 0.025(3) 0.053(4) 0.042(4) -0.022(3) -0.008(3) -0.013(3)
C3 0.037(4) 0.084(7) 0.051(5) -0.035(5) -0.011(4) -0.015(4)
C4 0.040(4) 0.038(4) 0.050(5) -0.021(4) 0.000(3) -0.016(3)
C5 0.020(3) 0.035(4) 0.052(5) -0.020(3) -0.007(3) -0.002(3)
C6 0.026(4) 0.066(5) 0.060(5) -0.035(4) -0.012(3) -0.003(3)
C7 0.041(4) 0.073(6) 0.060(5) -0.042(5) -0.020(4) -0.010(4)
C8 0.044(4) 0.065(5) 0.039(4) -0.033(4) -0.017(3) 0.001(4)
C9 0.017(3) 0.024(3) 0.029(3) -0.003(3) -0.001(2) 0.009(2)
C10 0.021(3) 0.029(3) 0.026(3) 0.000(3) -0.006(3) 0.002(2)
C11 0.045(4) 0.039(4) 0.024(3) 0.003(3) -0.009(3) -0.003(3)
C12 0.042(4) 0.036(4) 0.021(3) -0.001(3) 0.005(3) 0.000(3)
C13 0.027(4) 0.051(5) 0.047(5) -0.020(4) 0.007(3) -0.004(3)
C14 0.030(4) 0.040(4) 0.057(5) -0.019(4) -0.013(3) 0.004(3)
C15 0.048(5) 0.039(4) 0.036(4) -0.003(3) -0.011(4) 0.012(3)
C16 0.082(6) 0.024(4) 0.032(4) 0.007(3) -0.003(4) 0.010(4)
N1 0.021(3) 0.044(3) 0.042(3) -0.026(3) -0.003(2) -0.009(2)
N2 0.032(3) 0.029(3) 0.037(3) -0.016(2) -0.006(3) 0.000(2)
N3 0.029(3) 0.033(3) 0.036(3) -0.014(3) -0.009(2) -0.004(2)
N4 0.032(3) 0.038(3) 0.034(3) -0.014(3) -0.006(2) -0.009(2)
N5 0.026(3) 0.022(2) 0.021(3) -0.001(2) -0.006(2) -0.002(2)
N6 0.026(3) 0.022(3) 0.028(3) -0.001(2) -0.001(2) -0.001(2)
N7 0.035(3) 0.018(2) 0.029(3) -0.007(2) -0.003(2) 0.001(2)
N8 0.027(3) 0.014(2) 0.020(3) 0.0037(19) 0.003(2) -0.008(2)

loop_
_atom_type_symbol
_atom_type_description
_atom_type_scat_dispersion_real
_atom_type_scat_dispersion_imag
_atom_type_scat_source
C C 0.0033 0.0016 'International Tables Vol C Tables 4.2.6.8 and 6.1.1.4'
H H 0.0000 0.0000 'International Tables Vol C Tables 4.2.6.8 and 6.1.1.4'
N N 0.0061 0.0033 'International Tables Vol C Tables 4.2.6.8 and 6.1.1.4'
O O 0.0106 0.0060 'International Tables Vol C Tables 4.2.6.8 and 6.1.1.4'
Cl Cl 0.1484 0.1585 'International Tables Vol C Tables 4.2.6.8 and 6.1.1.4'
Eu Eu -0.1578 3.6682 'International Tables Vol C Tables 4.2.6.8 and 6.1.1.4'

loop_
_geom_angle_atom_site_label_1
_geom_angle_atom_site_label_2
_geom_angle_atom_site_label_3
_geom_angle
_geom_angle_site_symmetry_1
_geom_angle_site_symmetry_3
Cl1 Eu1 Eu2 88.93(6) . .
O1 Eu1 Eu2 35.82(10) . .
O1 Eu1 Cl1 92.74(12) . .
O1 Eu1 O2 69.11(14) . .
O1 Eu1 O4 87.06(17) . .
O1 Eu1 N3 136.85(15) . .
O1 Eu1 N4 157.37(15) . .
O1 Eu1 N7 88.90(16) . .
O1 Eu1 N8 98.39(17) . .
O2 Eu1 Eu2 33.30(9) . .
O2 Eu1 Cl1 86.68(12) . .
O2 Eu1 O4 146.99(16) . .
O2 Eu1 N3 68.52(15) . .
O2 Eu1 N4 133.40(15) . .
O2 Eu1 N7 133.77(16) . .
O2 Eu1 N8 79.33(15) . .
O4 Eu1 Eu2 119.40(13) . .
O4 Eu1 Cl1 71.49(14) . .
O4 Eu1 N4 73.14(18) . .
N3 Eu1 Eu2 101.41(12) . .
N3 Eu1 Cl1 77.12(14) . .
N3 Eu1 O4 126.80(19) . .
N3 Eu1 N4 65.68(17) . .
N3 Eu1 N7 127.23(18) . .
N4 Eu1 Eu2 166.66(12) . .
N4 Eu1 Cl1 91.24(15) . .
N7 Eu1 Eu2 115.40(12) . .
N7 Eu1 Cl1 136.19(12) . .
N7 Eu1 O4 64.87(18) . .
N7 Eu1 N4 73.01(18) . .
N8 Eu1 Eu2 88.85(12) . .
N8 Eu1 Cl1 157.62(13) . .
N8 Eu1 O4 128.18(17) . .
N8 Eu1 N3 81.51(19) . .
N8 Eu1 N4 85.92(18) . .
N8 Eu1 N7 63.77(17) . .
Eu1 Eu2 Eu2 113.00(4) . 2_666
O1 Eu2 Eu1 32.75(9) . .
O1 Eu2 Eu2 121.83(10) . 2_666
O1 Eu2 N1 66.46(15) . .
O1 Eu2 N2 130.22(15) . .
O1 Eu2 N5 134.59(15) . .
O1 Eu2 N6 74.85(15) . .
O2 Eu2 Eu1 34.29(10) . .
O2 Eu2 Eu2 95.82(11) . 2_666
O2 Eu2 O1 67.03(13) . .
O2 Eu2 O3 89.65(14) . .
O2 Eu2 N1 133.05(15) . .
O2 Eu2 N2 162.73(15) . .
O2 Eu2 N5 91.26(16) . .
O2 Eu2 N6 87.01(17) . .
O3 Eu2 Eu1 97.36(10) 2_666 .
O3 Eu2 Eu1 120.64(10) . .
O3 Eu2 Eu2 33.34(9) . 2_666
O3 Eu2 Eu2 35.09(10) 2_666 2_666
O3 Eu2 O1 91.27(14) 2_666 .
O3 Eu2 O1 146.31(13) . .
O3 Eu2 O2 100.25(15) 2_666 .
O3 Eu2 O3 68.43(16) 2_666 .
O3 Eu2 N1 134.75(16) . .
O3 Eu2 N1 86.84(18) 2_666 .
O3 Eu2 N2 80.47(17) 2_666 .
O3 Eu2 N2 74.47(16) . .
O3 Eu2 N5 66.14(15) . .
O3 Eu2 N5 132.92(14) 2_666 .
O3 Eu2 N6 130.10(15) . .
O3 Eu2 N6 160.54(16) 2_666 .
N1 Eu2 Eu1 98.96(11) . .
N1 Eu2 Eu2 113.75(14) . 2_666
N1 Eu2 N2 64.13(16) . .
N1 Eu2 N6 75.21(19) . .
N2 Eu2 Eu1 162.97(12) . .
N2 Eu2 Eu2 74.73(14) . 2_666
N5 Eu2 Eu1 115.83(12) . .
N5 Eu2 Eu2 98.76(12) . 2_666
N5 Eu2 N1 117.40(18) . .
N5 Eu2 N2 76.28(17) . .
N5 Eu2 N6 64.19(16) . .
N6 Eu2 Eu1 78.45(12) . .
N6 Eu2 Eu2 162.83(11) . 2_666
N6 Eu2 N2 97.94(18) . .
Eu1 O1 Eu2 111.43(16) . .
C1 O1 Eu1 125.6(4) . .
C1 O1 Eu2 117.4(3) . .
Eu2 O2 Eu1 112.41(16) . .
C5 O2 Eu1 118.7(3) . .
C5 O2 Eu2 127.2(3) . .
Eu2 O3 Eu2 111.57(16) 2_666 .
C9 O3 Eu2 123.2(3) . 2_666
C9 O3 Eu2 119.8(3) . .
Eu1 O4 H4 131(2) . .
C13 O4 Eu1 116.6(4) . .
C13 O4 H4 106.9(18) . .
O1 C1 H1A 109.1 . .
O1 C1 H1B 109.1 . .
O1 C1 C2 112.4(6) . .
H1A C1 H1B 107.9 . .
C2 C1 H1A 109.1 . .
C2 C1 H1B 109.1 . .
C1 C2 H2A 109.0 . .
C1 C2 H2B 109.0 . .
H2A C2 H2B 107.8 . .
N1 C2 C1 112.8(6) . .
N1 C2 H2A 109.0 . .
N1 C2 H2B 109.0 . .
H3A C3 H3B 107.8 . .
C4 C3 H3A 109.1 . .
C4 C3 H3B 109.1 . .
N1 C3 H3A 109.1 . .
N1 C3 H3B 109.1 . .
N1 C3 C4 112.6(7) . .
C3 C4 H4A 109.0 . .
C3 C4 H4B 109.0 . .
C3 C4 N2 113.1(6) . .
H4A C4 H4B 107.8 . .
N2 C4 H4A 109.0 . .
N2 C4 H4B 109.0 . .
O2 C5 H5A 108.8 . .
O2 C5 H5B 108.8 . .
O2 C5 C6 114.0(5) . .
H5A C5 H5B 107.7 . .
C6 C5 H5A 108.8 . .
C6 C5 H5B 108.8 . .
C5 C6 H6A 109.1 . .
C5 C6 H6B 109.1 . .
H6A C6 H6B 107.8 . .
N3 C6 C5 112.7(6) . .
N3 C6 H6A 109.1 . .
N3 C6 H6B 109.1 . .
H7A C7 H7B 107.8 . .
C8 C7 H7A 109.1 . .
C8 C7 H7B 109.1 . .
N3 C7 H7A 109.1 . .
N3 C7 H7B 109.1 . .
N3 C7 C8 112.6(7) . .
C7 C8 H8A 108.9 . .
C7 C8 H8B 108.9 . .
H8A C8 H8B 107.7 . .
N4 C8 C7 113.5(6) . .
N4 C8 H8A 108.9 . .
N4 C8 H8B 108.9 . .
O3 C9 H9A 109.4 . .
O3 C9 H9B 109.4 . .
O3 C9 C10 111.0(5) . .
H9A C9 H9B 108.0 . .
C10 C9 H9A 109.4 . .
C10 C9 H9B 109.4 . .
C9 C10 H10A 110.1 . .
C9 C10 H10B 110.1 . .
H10A C10 H10B 108.4 . .
N5 C10 C9 108.0(5) . .
N5 C10 H10A 110.1 . .
N5 C10 H10B 110.1 . .
H11A C11 H11B 108.4 . .
C12 C11 H11A 110.0 . .
C12 C11 H11B 110.0 . .
N5 C11 H11A 110.0 . .
N5 C11 H11B 110.0 . .
N5 C11 C12 108.3(6) . .
C11 C12 H12A 109.8 . .
C11 C12 H12B 109.8 . .
H12A C12 H12B 108.2 . .
N6 C12 C11 109.5(6) . .
N6 C12 H12A 109.8 . .
N6 C12 H12B 109.8 . .
O4 C13 H13A 109.4 . .
O4 C13 H13B 109.4 . .
O4 C13 C14 111.3(6) . .
H13A C13 H13B 108.0 . .
C14 C13 H13A 109.4 . .
C14 C13 H13B 109.4 . .
C13 C14 H14A 109.8 . .
C13 C14 H14B 109.8 . .
H14A C14 H14B 108.3 . .
N7 C14 C13 109.2(6) . .
N7 C14 H14A 109.8 . .
N7 C14 H14B 109.8 . .
H15A C15 H15B 108.3 . .
C16 C15 H15A 110.0 . .
C16 C15 H15B 110.0 . .
N7 C15 H15A 110.0 . .
N7 C15 H15B 110.0 . .
N7 C15 C16 108.7(7) . .
C15 C16 H16A 110.0 . .
C15 C16 H16B 110.0 . .
H16A C16 H16B 108.4 . .
N8 C16 C15 108.5(6) . .
N8 C16 H16A 110.0 . .
N8 C16 H16B 110.0 . .
Eu2 N1 H1 104.0 . .
C2 N1 Eu2 113.2(4) . .
C2 N1 H1 104.0 . .
C3 N1 Eu2 112.7(4) . .
C3 N1 C2 117.2(6) . .
C3 N1 H1 104.0 . .
Eu2 N2 H2C 108.3 . .
Eu2 N2 H2D 108.3 . .
C4 N2 Eu2 115.8(4) . .
C4 N2 H2C 108.3 . .
C4 N2 H2D 108.3 . .
H2C N2 H2D 107.4 . .
Eu1 N3 H3 102.9 . .
C6 N3 Eu1 110.2(4) . .
C6 N3 H3 102.9 . .
C7 N3 Eu1 116.7(4) . .
C7 N3 C6 118.5(6) . .
C7 N3 H3 102.9 . .
Eu1 N4 H4C 109.1 . .
Eu1 N4 H4D 109.1 . .
C8 N4 Eu1 112.6(4) . .
C8 N4 H4C 109.1 . .
C8 N4 H4D 109.1 . .
H4C N4 H4D 107.8 . .
Eu2 N5 H5 105.2 . .
C10 N5 Eu2 112.8(4) . .
C10 N5 H5 105.2 . .
C11 N5 Eu2 114.0(4) . .
C11 N5 C10 113.5(5) . .
C11 N5 H5 105.2 . .
Eu2 N6 H6C 108.1 . .
Eu2 N6 H6D 108.1 . .
C12 N6 Eu2 116.7(4) . .
C12 N6 H6C 108.1 . .
C12 N6 H6D 108.1 . .
H6C N6 H6D 107.3 . .
Eu1 N7 H7 106.8 . .
C14 N7 Eu1 113.4(4) . .
C14 N7 H7 106.8 . .
C15 N7 Eu1 107.5(4) . .
C15 N7 C14 115.0(6) . .
C15 N7 H7 106.8 . .
Eu1 N8 H8C 106.7 . .
Eu1 N8 H8D 106.7 . .
C16 N8 Eu1 122.4(4) . .
C16 N8 H8C 106.7 . .
C16 N8 H8D 106.7 . .
H8C N8 H8D 106.6 . .

loop_
_geom_bond_atom_site_label_1
_geom_bond_atom_site_label_2
_geom_bond_distance
_geom_bond_site_symmetry_2
Eu1 Eu2 3.916(2) .
Eu1 Cl1 2.775(2) .
Eu1 O1 2.276(4) .
Eu1 O2 2.386(4) .
Eu1 O4 2.622(5) .
Eu1 N3 2.553(6) .
Eu1 N4 2.642(5) .
Eu1 N7 2.618(5) .
Eu1 N8 2.463(5) .
Eu2 Eu2 3.920(2) 2_666
Eu2 O1 2.462(4) .
Eu2 O2 2.326(4) .
Eu2 O3 2.423(4) .
Eu2 O3 2.317(4) 2_666
Eu2 N1 2.605(5) .
Eu2 N2 2.657(5) .
Eu2 N5 2.582(5) .
Eu2 N6 2.638(5) .
O1 C1 1.409(7) .
O2 C5 1.403(7) .
O3 C9 1.399(6) .
O4 H4 0.863(10) .
O4 C13 1.474(9) .
C1 H1A 0.9700 .
C1 H1B 0.9700 .
C1 C2 1.470(9) .
C2 H2A 0.9700 .
C2 H2B 0.9700 .
C2 N1 1.434(8) .
C3 H3A 0.9700 .
C3 H3B 0.9700 .
C3 C4 1.460(10) .
C3 N1 1.418(9) .
C4 H4A 0.9700 .
C4 H4B 0.9700 .
C4 N2 1.460(9) .
C5 H5A 0.9700 .
C5 H5B 0.9700 .
C5 C6 1.472(9) .
C6 H6A 0.9700 .
C6 H6B 0.9700 .
C6 N3 1.433(9) .
C7 H7A 0.9700 .
C7 H7B 0.9700 .
C7 C8 1.460(10) .
C7 N3 1.423(9) .
C8 H8A 0.9700 .
C8 H8B 0.9700 .
C8 N4 1.441(9) .
C9 H9A 0.9700 .
C9 H9B 0.9700 .
C9 C10 1.501(9) .
C10 H10A 0.9700 .
C10 H10B 0.9700 .
C10 N5 1.463(8) .
C11 H11A 0.9700 .
C11 H11B 0.9700 .
C11 C12 1.502(10) .
C11 N5 1.460(8) .
C12 H12A 0.9700 .
C12 H12B 0.9700 .
C12 N6 1.462(8) .
C13 H13A 0.9700 .
C13 H13B 0.9700 .
C13 C14 1.490(11) .
C14 H14A 0.9700 .
C14 H14B 0.9700 .
C14 N7 1.472(9) .
C15 H15A 0.9700 .
C15 H15B 0.9700 .
C15 C16 1.485(12) .
C15 N7 1.441(9) .
C16 H16A 0.9700 .
C16 H16B 0.9700 .
C16 N8 1.436(9) .
N1 H1 0.9800 .
N2 H2C 0.8900 .
N2 H2D 0.8900 .
N3 H3 0.9800 .
N4 H4C 0.8900 .
N4 H4D 0.8900 .
N5 H5 0.9800 .
N6 H6C 0.8900 .
N6 H6D 0.8900 .
N7 H7 0.9800 .
N8 H8C 0.8900 .
N8 H8D 0.8900 .

loop_
_geom_torsion_atom_site_label_1
_geom_torsion_atom_site_label_2
_geom_torsion_atom_site_label_3
_geom_torsion_atom_site_label_4
_geom_torsion
_geom_torsion_site_symmetry_1
_geom_torsion_site_symmetry_2
_geom_torsion_site_symmetry_3
_geom_torsion_site_symmetry_4
Eu1 O1 C1 C2 -167.6(5) . . . .
Eu1 O2 C5 C6 27.4(8) . . . .
Eu1 O4 C13 C14 -32.1(8) . . . .
Eu2 O1 C1 C2 41.0(8) . . . .
Eu2 O2 C5 C6 -168.8(5) . . . .
Eu2 O3 C9 C10 39.8(7) . . . .
Eu2 O3 C9 C10 -168.4(4) 2_666 . . .
O1 C1 C2 N1 -48.4(9) . . . .
O2 C5 C6 N3 -45.7(10) . . . .
O3 C9 C10 N5 -52.8(7) . . . .
O4 C13 C14 N7 54.4(8) . . . .
C1 C2 N1 Eu2 32.2(8) . . . .
C1 C2 N1 C3 165.9(7) . . . .
C3 C4 N2 Eu2 -19.4(9) . . . .
C4 C3 N1 Eu2 -52.8(8) . . . .
C4 C3 N1 C2 173.3(7) . . . .
C5 C6 N3 Eu1 39.7(8) . . . .
C5 C6 N3 C7 177.9(7) . . . .
C7 C8 N4 Eu1 -37.6(9) . . . .
C8 C7 N3 Eu1 -38.2(9) . . . .
C8 C7 N3 C6 -173.7(7) . . . .
C9 C10 N5 Eu2 41.7(6) . . . .
C9 C10 N5 C11 173.2(5) . . . .
C11 C12 N6 Eu2 -32.7(7) . . . .
C12 C11 N5 Eu2 -54.4(6) . . . .
C12 C11 N5 C10 174.6(5) . . . .
C13 C14 N7 Eu1 -51.0(6) . . . .
C13 C14 N7 C15 -175.3(6) . . . .
C15 C16 N8 Eu1 19.7(8) . . . .
C16 C15 N7 Eu1 59.0(6) . . . .
C16 C15 N7 C14 -173.7(6) . . . .
N1 C3 C4 N2 48.0(10) . . . .
N3 C7 C8 N4 50.9(11) . . . .
N5 C11 C12 N6 56.3(7) . . . .
N7 C15 C16 N8 -52.5(8) . . . .
